data_7207158
loop_
_publ_author_name
'Gao, Ming-Juan'
'Yang, Ping'
'Cai, Bin'
'Dai, Jing-Wei'
'Wu, Jian-Zhong'
'Yu, Ying'

_publ_section_title
;
 Spontaneous resolution of lanthanide coordination polymers with
 2-hydroxypyrimidine-4,6-dicarboxylic acid
;
_journal_issue 4
_journal_name_full CrystEngComm
_journal_page_first 1264
_journal_paper_doi 10.1039/c1ce06090b
_journal_volume 14
_journal_year 2012
_chemical_formula_moiety 'C6 H5 Dy N2 O7, 1.12(H2 O), 0.38(O), 0.76(H) '
_chemical_formula_sum 'C6 H8 Dy N2 O8.5'
_chemical_formula_weight 406.72
_chemical_name_systematic
;
?
;
_space_group_IT_number 155
_symmetry_cell_setting trigonal
_symmetry_space_group_name_Hall 'R 3 2"'
_symmetry_space_group_name_H-M 'R 3 2 :H'
_atom_sites_solution_hydrogens geom
_atom_sites_solution_primary direct
_atom_sites_solution_secondary difmap
_audit_creation_method SHELXL-97
_cell_angle_alpha 90.00
_cell_angle_beta 90.00
_cell_angle_gamma 120.00
_cell_formula_units_Z 9
_cell_length_a 12.359(2)
_cell_length_b 12.359(2)
_cell_length_c 19.602(3)
_cell_measurement_reflns_used 4232
_cell_measurement_temperature 296(2)
_cell_measurement_theta_max 27.92
_cell_measurement_theta_min 2.17
_cell_volume 2593.0(7)
_computing_cell_refinement 'APEX2 (Bruker, 2004)'
_computing_data_collection 'APEX2 (Bruker, 2004)'
_computing_data_reduction 'APEX2 (Bruker, 2004)'
_computing_molecular_graphics 'ORTEP-3 (Farrugia, 1997)'
_computing_publication_material 'PLATON (Spek, 2009)'
_computing_structure_refinement 'SHELXL-97 (Sheldrick, 2008)'
_computing_structure_solution 'SHELXS-97 (Sheldrick, 2008)'
_diffrn_ambient_temperature 296(2)
_diffrn_measured_fraction_theta_full 0.998
_diffrn_measured_fraction_theta_max 0.998
_diffrn_radiation_monochromator graphite
_diffrn_radiation_source 'fine-focus sealed tube'
_diffrn_radiation_type MoK\a
_diffrn_radiation_wavelength 0.71073
_diffrn_reflns_av_R_equivalents 0.0273
_diffrn_reflns_av_sigmaI/netI 0.0263
_diffrn_reflns_limit_h_max 15
_diffrn_reflns_limit_h_min -15
_diffrn_reflns_limit_k_max 12
_diffrn_reflns_limit_k_min -15
_diffrn_reflns_limit_l_max 23
_diffrn_reflns_limit_l_min -20
_diffrn_reflns_number 4724
_diffrn_reflns_theta_full 25.96
_diffrn_reflns_theta_max 25.96
_diffrn_reflns_theta_min 2.17
_exptl_absorpt_coefficient_mu 6.522
_exptl_absorpt_correction_T_max 0.770
_exptl_absorpt_correction_T_min 0.275
_exptl_absorpt_correction_type multi-scan
_exptl_absorpt_process_details 'SADABS (Bruker, 2002)'
_exptl_crystal_colour red
_exptl_crystal_density_diffrn 2.344
_exptl_crystal_density_method 'not measured'
_exptl_crystal_description block
_exptl_crystal_F_000 1728.1
_exptl_crystal_size_max 0.26
_exptl_crystal_size_mid 0.17
_exptl_crystal_size_min 0.04
_refine_diff_density_max 0.439
_refine_diff_density_min -0.929
_refine_diff_density_rms 0.075
_refine_ls_abs_structure_details 'Flack H D (1983), Acta Cryst. A39, 876-881'
_refine_ls_abs_structure_Flack 0.000(13)
_refine_ls_extinction_coef 0.00133(4)
_refine_ls_extinction_expression Fc^*^=kFc[1+0.001xFc^2^\l^3^/sin(2\q)]^-1/4^
_refine_ls_extinction_method SHELXL
_refine_ls_goodness_of_fit_ref 1.045
_refine_ls_hydrogen_treatment constr
_refine_ls_matrix_type full
_refine_ls_number_parameters 90
_refine_ls_number_reflns 1143
_refine_ls_number_restraints 0
_refine_ls_restrained_S_all 1.045
_refine_ls_R_factor_all 0.0126
_refine_ls_R_factor_gt 0.0125
_refine_ls_shift/su_max 0.000
_refine_ls_shift/su_mean 0.000
_refine_ls_structure_factor_coef Fsqd
_refine_ls_weighting_details 'calc w=1/[\s^2^(Fo^2^)+(0.0065P)^2^+0.0000P] where P=(Fo^2^+2Fc^2^)/3'
_refine_ls_weighting_scheme calc
_refine_ls_wR_factor_gt 0.0291
_refine_ls_wR_factor_ref 0.0291
_reflns_number_gt 1139
_reflns_number_total 1143
_reflns_threshold_expression >2sigma(I)
_cod_data_source_file c1ce06090b.txt
_cod_data_source_block 4
_cod_original_sg_symbol_H-M 'R 3 2'
_cod_original_formula_sum 'C6 H8 Dy N2 O8.50'
_cod_database_code 7207158

loop_
_symmetry_equiv_pos_as_xyz
'x, y, z'
'-y, x-y, z'
'-x+y, -x, z'
'y, x, -z'
'x-y, -y, -z'
'-x, -x+y, -z'
'x+2/3, y+1/3, z+1/3'
'-y+2/3, x-y+1/3, z+1/3'
'-x+y+2/3, -x+1/3, z+1/3'
'y+2/3, x+1/3, -z+1/3'
'x-y+2/3, -y+1/3, -z+1/3'
'-x+2/3, -x+y+1/3, -z+1/3'
'x+1/3, y+2/3, z+2/3'
'-y+1/3, x-y+2/3, z+2/3'
'-x+y+1/3, -x+2/3, z+2/3'
'y+1/3, x+2/3, -z+2/3'
'x-y+1/3, -y+2/3, -z+2/3'
'-x+1/3, -x+y+2/3, -z+2/3'

loop_
_atom_site_label
_atom_site_type_symbol
_atom_site_fract_x
_atom_site_fract_y
_atom_site_fract_z
_atom_site_U_iso_or_equiv
_atom_site_adp_type
_atom_site_occupancy
_atom_site_symmetry_multiplicity
_atom_site_calc_flag
_atom_site_refinement_flags
C1 C 0.8901(3) 0.7762(3) 0.77939(14) 0.0196(6) Uani 1 1 d .
C2 C 0.9186(3) 0.7192(3) 0.7193(2) 0.0184(9) Uani 1 1 d .
C3 C 0.8331(4) 0.6667 0.6667 0.0240(12) Uani 1 2 d S
H3 H 0.7578 0.6667 0.6667 0.029 Uiso 1 2 calc SR
C4 C 1.0546(4) 0.6667 0.6667 0.0141(10) Uani 1 2 d S
Dy1 Dy 0.6667 0.843485(18) 0.8333 0.00881(7) Uani 1 2 d S
N1 N 1.0268(2) 0.7199(2) 0.72082(13) 0.0141(5) Uani 1 1 d .
O1 O 0.7973(2) 0.7905(3) 0.77438(13) 0.0300(6) Uani 1 1 d .
O2 O 0.9594(2) 0.8026(2) 0.83075(12) 0.0262(6) Uani 1 1 d .
O3 O 1.1556(3) 0.6667 0.6667 0.0219(8) Uani 1 2 d S
O1W O 0.79311(19) 0.8237(2) 0.91582(12) 0.0209(5) Uani 1 1 d .
H1W H 0.8655 0.8377 0.9105 0.031 Uiso 1 1 d R
H2W H 0.7975 0.8570 0.9529 0.031 Uiso 1 1 d R
O2W O 0.7401(11) 0.5412(8) 0.8978(7) 0.193(9) Uani 0.562(16) 1 d P
H3W H 0.7815 0.6181 0.8879 0.290 Uiso 0.562(16) 1 d PR
H4W H 0.7426 0.5005 0.8656 0.290 Uiso 0.562(16) 1 d PR
O3W O 0.6667 0.3333 0.9806(8) 0.127(7) Uani 0.570(18) 3 d SP
H5W H 0.6491 0.3845 0.9606 0.191 Uiso 0.190(6) 1 d PR
H6W H 0.6061 0.2605 0.9877 0.191 Uiso 0.190(6) 1 d PR

loop_
_atom_site_aniso_label
_atom_site_aniso_U_11
_atom_site_aniso_U_22
_atom_site_aniso_U_33
_atom_site_aniso_U_23
_atom_site_aniso_U_13
_atom_site_aniso_U_12
C1 0.0173(16) 0.0273(16) 0.0177(15) -0.0090(12) -0.0025(16) 0.0137(15)
C2 0.0191(16) 0.028(2) 0.0138(19) -0.0034(12) -0.0004(13) 0.0164(14)
C3 0.0175(14) 0.043(3) 0.020(2) -0.0133(17) -0.0066(8) 0.0216(17)
C4 0.014(2) 0.016(2) 0.013(2) -0.0038(16) -0.0019(8) 0.0082(10)
Dy1 0.00816(10) 0.00966(9) 0.00810(10) -0.00002(3) -0.00004(7) 0.00408(5)
N1 0.0131(12) 0.0188(13) 0.0113(13) -0.0029(10) -0.0016(10) 0.0086(11)
O1 0.0235(13) 0.0586(18) 0.0215(14) -0.0161(12) -0.0090(10) 0.0308(13)
O2 0.0195(12) 0.0476(16) 0.0172(14) -0.0147(11) -0.0099(10) 0.0211(12)
O3 0.0190(12) 0.0346(19) 0.0172(19) -0.0130(15) -0.0065(8) 0.0173(9)
O1W 0.0201(12) 0.0330(13) 0.0151(12) -0.0057(10) -0.0040(9) 0.0173(10)
O2W 0.132(12) 0.097(7) 0.298(19) 0.071(8) 0.002(10) 0.018(7)
O3W 0.097(7) 0.097(7) 0.188(17) 0.000 0.000 0.048(4)

loop_
_atom_type_symbol
_atom_type_description
_atom_type_scat_dispersion_real
_atom_type_scat_dispersion_imag
_atom_type_scat_source
C C 0.0033 0.0016 'International Tables Vol C Tables 4.2.6.8 and 6.1.1.4'
H H 0.0000 0.0000 'International Tables Vol C Tables 4.2.6.8 and 6.1.1.4'
N N 0.0061 0.0033 'International Tables Vol C Tables 4.2.6.8 and 6.1.1.4'
O O 0.0106 0.0060 'International Tables Vol C Tables 4.2.6.8 and 6.1.1.4'
Dy Dy -0.1892 4.4098 'International Tables Vol C Tables 4.2.6.8 and 6.1.1.4'

loop_
_geom_angle_atom_site_label_1
_geom_angle_atom_site_label_2
_geom_angle_atom_site_label_3
_geom_angle
_geom_angle_site_symmetry_1
_geom_angle_site_symmetry_3
O1 C1 O2 125.6(3) . .
O1 C1 C2 116.9(3) . .
O2 C1 C2 117.5(3) . .
N1 C2 C3 123.2(3) . .
N1 C2 C1 116.7(3) . .
C3 C2 C1 120.1(3) . .
C2 C3 C2 116.1(4) 11_566 .
C2 C3 H3 122.0 11_566 .
C2 C3 H3 122.0 . .
O3 C4 N1 119.2(2) . 11_566
O3 C4 N1 119.2(2) . .
N1 C4 N1 121.6(4) 11_566 .
O2 Dy1 O2 109.15(13) 17_566 3_675
O2 Dy1 O1 82.20(9) 17_566 18_656
O2 Dy1 O1 149.70(8) 3_675 18_656
O2 Dy1 O1 149.70(8) 17_566 .
O2 Dy1 O1 82.19(9) 3_675 .
O1 Dy1 O1 102.25(14) 18_656 .
O2 Dy1 O1W 135.13(8) 17_566 .
O2 Dy1 O1W 78.38(8) 3_675 .
O1 Dy1 O1W 74.32(8) 18_656 .
O1 Dy1 O1W 73.80(8) . .
O2 Dy1 O1W 78.38(8) 17_566 18_656
O2 Dy1 O1W 135.13(8) 3_675 18_656
O1 Dy1 O1W 73.80(8) 18_656 18_656
O1 Dy1 O1W 74.32(8) . 18_656
O1W Dy1 O1W 128.10(11) . 18_656
O2 Dy1 N1 65.14(8) 17_566 17_566
O2 Dy1 N1 77.89(8) 3_675 17_566
O1 Dy1 N1 82.19(9) 18_656 17_566
O1 Dy1 N1 144.91(8) . 17_566
O1W Dy1 N1 74.07(8) . 17_566
O1W Dy1 N1 138.61(8) 18_656 17_566
O2 Dy1 N1 77.88(8) 17_566 3_675
O2 Dy1 N1 65.14(8) 3_675 3_675
O1 Dy1 N1 144.91(8) 18_656 3_675
O1 Dy1 N1 82.19(9) . 3_675
O1W Dy1 N1 138.61(8) . 3_675
O1W Dy1 N1 74.07(8) 18_656 3_675
N1 Dy1 N1 114.14(11) 17_566 3_675
C2 N1 C4 117.9(3) . .
C2 N1 Dy1 112.7(2) . 2_765
C4 N1 Dy1 129.4(2) . 2_765
C1 O1 Dy1 144.6(2) . .
C1 O2 Dy1 126.1(2) . 2_765
Dy1 O1W H1W 126.7 . .
Dy1 O1W H2W 115.9 . .
H1W O1W H2W 102.2 . .
H3W O2W H4W 109.0 . .
H5W O3W H6W 116.3 . .

loop_
_geom_bond_atom_site_label_1
_geom_bond_atom_site_label_2
_geom_bond_distance
_geom_bond_site_symmetry_2
C1 O1 1.249(5) .
C1 O2 1.255(4) .
C1 C2 1.502(4) .
C2 N1 1.333(4) .
C2 C3 1.384(5) .
C3 C2 1.384(4) 11_566
C3 H3 0.9300 .
C4 O3 1.248(6) .
C4 N1 1.380(3) 11_566
C4 N1 1.380(3) .
Dy1 O2 2.320(2) 17_566
Dy1 O2 2.320(2) 3_675
Dy1 O1 2.330(2) 18_656
Dy1 O1 2.330(2) .
Dy1 O1W 2.345(2) .
Dy1 O1W 2.345(2) 18_656
Dy1 N1 2.649(3) 17_566
Dy1 N1 2.649(3) 3_675
N1 Dy1 2.649(3) 2_765
O2 Dy1 2.320(2) 2_765
O1W H1W 0.8280 .
O1W H2W 0.8239 .
O2W H3W 0.8471 .
O2W H4W 0.8167 .
O3W H5W 0.8590 .
O3W H6W 0.8465 .
